data_8102878
loop_
_publ_author_name
'Jun-Na Liu'
'Xin-Hua Lou'
'Shuang Zhao'
'Yu-Qing Zhang'
'Rui-Xue Deng'

_publ_section_title
;
 Crystal structure of
 1,5-di(pyridin-2-yl)-3-(pyridin-4-yl)pentane-1,5-dione, C20H17N3O2
;
_journal_issue 4
_journal_name_full 'Zeitschrift f\"ur Kristallographie - New Crystal Structures'
_journal_page_first 793
_journal_volume 225
_journal_year 2010
_chemical_formula_sum 'C20 H17 N3 O2'
_chemical_formula_weight 331.37
_space_group_IT_number 2
_symmetry_cell_setting triclinic
_symmetry_space_group_name_Hall '-P 1'
_symmetry_space_group_name_H-M 'P -1'
_atom_sites_solution_hydrogens geom
_atom_sites_solution_primary direct
_atom_sites_solution_secondary difmap
_audit_creation_method SHELXL-97
_cell_angle_alpha 94.561(2)
_cell_angle_beta 111.600(2)
_cell_angle_gamma 100.246(2)
_cell_formula_units_Z 2
_cell_length_a 8.3408(12)
_cell_length_b 10.4348(14)
_cell_length_c 10.7614(15)
_cell_measurement_reflns_used 1706
_cell_measurement_temperature 296(2)
_cell_measurement_theta_max 25.89
_cell_measurement_theta_min 2.64
_cell_volume 846.1(2)
_computing_cell_refinement 'Bruker SMART'
_computing_data_collection 'Bruker SMART'
_computing_data_reduction 'Bruker SAINT'
_computing_molecular_graphics 'Bruker SHELXTL'
_computing_publication_material 'Bruker SHELXTL'
_computing_structure_refinement 'SHELXL-97 (Sheldrick, 1997)'
_computing_structure_solution 'SHELXS-97 (Sheldrick, 1990)'
_diffrn_ambient_temperature 296(2)
_diffrn_measured_fraction_theta_full 0.992
_diffrn_measured_fraction_theta_max 0.992
_diffrn_measurement_device_type 'CCD area detector'
_diffrn_measurement_method 'phi and omega scans'
_diffrn_radiation_monochromator graphite
_diffrn_radiation_source 'fine-focus sealed tube'
_diffrn_radiation_type MoK\a
_diffrn_radiation_wavelength 0.71073
_diffrn_reflns_av_R_equivalents 0.0192
_diffrn_reflns_av_sigmaI/netI 0.0283
_diffrn_reflns_limit_h_max 10
_diffrn_reflns_limit_h_min -10
_diffrn_reflns_limit_k_max 12
_diffrn_reflns_limit_k_min -12
_diffrn_reflns_limit_l_max 13
_diffrn_reflns_limit_l_min -12
_diffrn_reflns_number 6495
_diffrn_reflns_theta_full 25.50
_diffrn_reflns_theta_max 25.50
_diffrn_reflns_theta_min 2.64
_diffrn_standards_decay_% 0
_diffrn_standards_interval_count 0
_diffrn_standards_interval_time 0
_diffrn_standards_number 0
_exptl_absorpt_coefficient_mu 0.086
_exptl_absorpt_correction_T_max 0.9763
_exptl_absorpt_correction_T_min 0.9680
_exptl_absorpt_correction_type multi-scan
_exptl_absorpt_process_details sadabs
_exptl_crystal_colour yellow
_exptl_crystal_density_diffrn 1.301
_exptl_crystal_density_method 'not measured'
_exptl_crystal_description block
_exptl_crystal_F_000 348
_exptl_crystal_size_max 0.38
_exptl_crystal_size_mid 0.31
_exptl_crystal_size_min 0.28
_refine_diff_density_max 0.121
_refine_diff_density_min -0.205
_refine_diff_density_rms 0.042
_refine_ls_extinction_method none
_refine_ls_goodness_of_fit_ref 1.023
_refine_ls_hydrogen_treatment constr
_refine_ls_matrix_type full
_refine_ls_number_parameters 226
_refine_ls_number_reflns 3122
_refine_ls_number_restraints 0
_refine_ls_restrained_S_all 1.023
_refine_ls_R_factor_all 0.0651
_refine_ls_R_factor_gt 0.0433
_refine_ls_shift/su_max 0.000
_refine_ls_shift/su_mean 0.000
_refine_ls_structure_factor_coef Fsqd
_refine_ls_weighting_details 'calc w=1/[\s^2^(Fo^2^)+(0.0542P)^2^+0.0996P] where P=(Fo^2^+2Fc^2^)/3'
_refine_ls_weighting_scheme calc
_refine_ls_wR_factor_gt 0.1034
_refine_ls_wR_factor_ref 0.1171
_reflns_number_gt 2210
_reflns_number_total 3122
_reflns_threshold_expression >2sigma(I)
_cod_data_source_file 1267-3243.cff
_cod_data_source_block a
_cod_depositor_comments
;
The following automatic conversions were performed:
'_symmetry_cell_setting' value 'Triclinic' changed to 'triclinic'
according to '/home/saulius/struct/CIF-dictionaries/cif_core.dic'
dictionary named 'cif_core.dic' version 2.4.1 from 2010-06-29.

Automatic conversion script
Id: cif_fix_enum 1555 2011-01-17 13:19:09Z saulius 
;
_cod_original_sg_symbol_H-M P-1
_cod_database_code 8102878

loop_
_symmetry_equiv_pos_as_xyz
'x, y, z'
'-x, -y, -z'

loop_
_atom_site_label
_atom_site_type_symbol
_atom_site_fract_x
_atom_site_fract_y
_atom_site_fract_z
_atom_site_U_iso_or_equiv
_atom_site_adp_type
_atom_site_occupancy
_atom_site_symmetry_multiplicity
_atom_site_calc_flag
_atom_site_refinement_flags
_atom_site_disorder_assembly
_atom_site_disorder_group
C1 C 0.2898(3) 0.8092(2) -0.02288(19) 0.0768(6) Uani 1 1 d . . .
H1 H 0.2784 0.8479 -0.0998 0.092 Uiso 1 1 calc R . .
C2 C 0.1958(3) 0.6855(2) -0.03321(18) 0.0729(6) Uani 1 1 d . . .
H2 H 0.1187 0.6377 -0.1172 0.088 Uiso 1 1 calc R . .
C3 C 0.2174(2) 0.63276(18) 0.08326(17) 0.0594(5) Uani 1 1 d . . .
H3 H 0.1551 0.5482 0.0793 0.071 Uiso 1 1 calc R . .
C4 C 0.3321(2) 0.70614(15) 0.20591(15) 0.0432(4) Uani 1 1 d . . .
C5 C 0.4013(3) 0.8757(2) 0.1024(2) 0.0823(7) Uani 1 1 d . . .
H5 H 0.4643 0.9604 0.1080 0.099 Uiso 1 1 calc R . .
C6 C 0.3528(2) 0.65063(15) 0.33354(15) 0.0435(4) Uani 1 1 d . . .
C7 C 0.4981(2) 0.72199(17) 0.46479(15) 0.0473(4) Uani 1 1 d . . .
H7A H 0.5115 0.8163 0.4654 0.057 Uiso 1 1 calc R . .
H7B H 0.6086 0.7000 0.4708 0.057 Uiso 1 1 calc R . .
C8 C 0.46062(19) 0.68659(15) 0.58843(15) 0.0397(4) Uani 1 1 d . . .
H8 H 0.4294 0.5902 0.5786 0.048 Uiso 1 1 calc R . .
C9 C 0.62256(19) 0.73705(16) 0.72101(15) 0.0443(4) Uani 1 1 d . . .
H9A H 0.7268 0.7198 0.7088 0.053 Uiso 1 1 calc R . .
H9B H 0.6397 0.8317 0.7433 0.053 Uiso 1 1 calc R . .
C10 C 0.6030(2) 0.67254(16) 0.83657(15) 0.0438(4) Uani 1 1 d . . .
C11 C 0.7319(2) 0.73027(16) 0.97768(15) 0.0446(4) Uani 1 1 d . . .
C12 C 0.7332(3) 0.6650(2) 1.08472(18) 0.0628(5) Uani 1 1 d . . .
H12 H 0.6531 0.5857 1.0710 0.075 Uiso 1 1 calc R . .
C13 C 0.8560(3) 0.7204(2) 1.21227(19) 0.0747(6) Uani 1 1 d . . .
H13 H 0.8606 0.6786 1.2863 0.090 Uiso 1 1 calc R . .
C14 C 0.9703(3) 0.8365(2) 1.22867(19) 0.0708(6) Uani 1 1 d . . .
H14 H 1.0548 0.8752 1.3139 0.085 Uiso 1 1 calc R . .
C15 C 0.9592(3) 0.8958(2) 1.11791(19) 0.0706(6) Uani 1 1 d . . .
H15 H 1.0371 0.9761 1.1304 0.085 Uiso 1 1 calc R . .
C16 C 0.30453(19) 0.73823(14) 0.59442(14) 0.0377(4) Uani 1 1 d . . .
C17 C 0.3048(2) 0.87161(16) 0.60265(16) 0.0505(4) Uani 1 1 d . . .
H17 H 0.4026 0.9323 0.6050 0.061 Uiso 1 1 calc R . .
C18 C 0.1593(3) 0.9137(2) 0.60726(19) 0.0633(5) Uani 1 1 d . . .
H18 H 0.1629 1.0036 0.6120 0.076 Uiso 1 1 calc R . .
C19 C 0.0166(2) 0.7083(2) 0.59917(18) 0.0591(5) Uani 1 1 d . . .
H19 H -0.0825 0.6502 0.5983 0.071 Uiso 1 1 calc R . .
C20 C 0.1550(2) 0.65592(16) 0.59382(15) 0.0457(4) Uani 1 1 d . . .
H20 H 0.1476 0.5656 0.5898 0.055 Uiso 1 1 calc R . .
N1 N 0.4259(2) 0.82710(15) 0.21744(15) 0.0620(4) Uani 1 1 d . . .
N2 N 0.84235(19) 0.84457(14) 0.99246(14) 0.0577(4) Uani 1 1 d . . .
N3 N 0.0145(2) 0.83516(19) 0.60547(16) 0.0684(5) Uani 1 1 d . . .
O1 O 0.25384(17) 0.54824(12) 0.32921(12) 0.0646(4) Uani 1 1 d . . .
O2 O 0.48862(16) 0.57406(12) 0.81716(12) 0.0660(4) Uani 1 1 d . . .

loop_
_atom_site_aniso_label
_atom_site_aniso_U_11
_atom_site_aniso_U_22
_atom_site_aniso_U_33
_atom_site_aniso_U_23
_atom_site_aniso_U_13
_atom_site_aniso_U_12
C1 0.0994(16) 0.0841(15) 0.0432(11) 0.0240(10) 0.0248(11) 0.0118(13)
C2 0.0835(14) 0.0824(15) 0.0368(10) 0.0063(10) 0.0107(10) 0.0077(12)
C3 0.0676(12) 0.0575(11) 0.0413(10) 0.0036(8) 0.0143(9) 0.0022(9)
C4 0.0460(9) 0.0457(9) 0.0366(9) 0.0045(7) 0.0159(7) 0.0082(7)
C5 0.1057(17) 0.0712(14) 0.0550(13) 0.0189(11) 0.0269(12) -0.0119(12)
C6 0.0469(9) 0.0441(9) 0.0400(9) 0.0035(7) 0.0192(7) 0.0079(7)
C7 0.0429(9) 0.0586(10) 0.0374(9) 0.0081(7) 0.0147(7) 0.0055(8)
C8 0.0375(8) 0.0438(9) 0.0357(8) 0.0081(7) 0.0126(7) 0.0061(7)
C9 0.0382(8) 0.0545(10) 0.0370(9) 0.0121(7) 0.0122(7) 0.0062(7)
C10 0.0410(9) 0.0486(9) 0.0406(9) 0.0128(7) 0.0136(7) 0.0092(7)
C11 0.0451(9) 0.0525(10) 0.0378(9) 0.0113(7) 0.0158(7) 0.0132(8)
C12 0.0698(12) 0.0714(13) 0.0452(11) 0.0192(9) 0.0209(9) 0.0102(10)
C13 0.0889(15) 0.0951(16) 0.0387(11) 0.0202(11) 0.0196(11) 0.0245(13)
C14 0.0726(14) 0.0876(16) 0.0377(10) -0.0003(10) 0.0057(9) 0.0208(12)
C15 0.0706(13) 0.0693(13) 0.0500(11) 0.0005(10) 0.0076(10) -0.0004(10)
C16 0.0403(8) 0.0405(8) 0.0265(7) 0.0045(6) 0.0081(6) 0.0053(7)
C17 0.0534(10) 0.0470(10) 0.0465(10) 0.0086(8) 0.0148(8) 0.0099(8)
C18 0.0773(14) 0.0585(12) 0.0539(11) 0.0082(9) 0.0183(10) 0.0309(11)
C19 0.0432(10) 0.0804(14) 0.0506(11) 0.0079(9) 0.0172(8) 0.0094(9)
C20 0.0435(9) 0.0492(9) 0.0406(9) 0.0049(7) 0.0144(7) 0.0062(7)
N1 0.0738(10) 0.0578(9) 0.0434(8) 0.0090(7) 0.0192(8) -0.0053(8)
N2 0.0595(9) 0.0577(9) 0.0426(8) 0.0078(7) 0.0101(7) 0.0017(7)
N3 0.0613(10) 0.0886(13) 0.0585(10) 0.0095(9) 0.0203(8) 0.0322(9)
O1 0.0803(9) 0.0526(7) 0.0477(7) 0.0039(6) 0.0223(7) -0.0101(7)
O2 0.0626(8) 0.0682(8) 0.0507(7) 0.0212(6) 0.0118(6) -0.0090(7)

loop_
_atom_type_symbol
_atom_type_description
_atom_type_scat_dispersion_real
_atom_type_scat_dispersion_imag
_atom_type_scat_source
C C 0.0033 0.0016 'International Tables Vol C Tables 4.2.6.8 and 6.1.1.4'
H H 0.0000 0.0000 'International Tables Vol C Tables 4.2.6.8 and 6.1.1.4'
N N 0.0061 0.0033 'International Tables Vol C Tables 4.2.6.8 and 6.1.1.4'
O O 0.0106 0.0060 'International Tables Vol C Tables 4.2.6.8 and 6.1.1.4'

loop_
_geom_angle_atom_site_label_1
_geom_angle_atom_site_label_2
_geom_angle_atom_site_label_3
_geom_angle
_geom_angle_site_symmetry_1
_geom_angle_site_symmetry_3
_geom_angle_publ_flag
C2 C1 C5 118.75(18) . . ?
C2 C1 H1 120.6 . . ?
C5 C1 H1 120.6 . . ?
C1 C2 C3 118.40(18) . . ?
C1 C2 H2 120.8 . . ?
C3 C2 H2 120.8 . . ?
C2 C3 C4 119.40(17) . . ?
C2 C3 H3 120.3 . . ?
C4 C3 H3 120.3 . . ?
N1 C4 C3 122.84(15) . . ?
N1 C4 C6 117.48(14) . . ?
C3 C4 C6 119.67(15) . . ?
N1 C5 C1 124.34(19) . . ?
N1 C5 H5 117.8 . . ?
C1 C5 H5 117.8 . . ?
O1 C6 C4 119.50(14) . . ?
O1 C6 C7 121.25(14) . . ?
C4 C6 C7 119.25(13) . . ?
C6 C7 C8 112.38(13) . . ?
C6 C7 H7A 109.1 . . ?
C8 C7 H7A 109.1 . . ?
C6 C7 H7B 109.1 . . ?
C8 C7 H7B 109.1 . . ?
H7A C7 H7B 107.9 . . ?
C16 C8 C9 110.23(12) . . ?
C16 C8 C7 110.89(12) . . ?
C9 C8 C7 112.26(12) . . ?
C16 C8 H8 107.8 . . ?
C9 C8 H8 107.8 . . ?
C7 C8 H8 107.8 . . ?
C10 C9 C8 112.10(13) . . ?
C10 C9 H9A 109.2 . . ?
C8 C9 H9A 109.2 . . ?
C10 C9 H9B 109.2 . . ?
C8 C9 H9B 109.2 . . ?
H9A C9 H9B 107.9 . . ?
O2 C10 C11 120.05(14) . . ?
O2 C10 C9 121.52(14) . . ?
C11 C10 C9 118.41(13) . . ?
N2 C11 C12 123.03(16) . . ?
N2 C11 C10 116.66(14) . . ?
C12 C11 C10 120.31(15) . . ?
C13 C12 C11 118.38(18) . . ?
C13 C12 H12 120.8 . . ?
C11 C12 H12 120.8 . . ?
C14 C13 C12 119.20(18) . . ?
C14 C13 H13 120.4 . . ?
C12 C13 H13 120.4 . . ?
C13 C14 C15 118.95(18) . . ?
C13 C14 H14 120.5 . . ?
C15 C14 H14 120.5 . . ?
N2 C15 C14 123.45(19) . . ?
N2 C15 H15 118.3 . . ?
C14 C15 H15 118.3 . . ?
C20 C16 C17 116.09(15) . . ?
C20 C16 C8 122.14(14) . . ?
C17 C16 C8 121.76(14) . . ?
C18 C17 C16 119.59(17) . . ?
C18 C17 H17 120.2 . . ?
C16 C17 H17 120.2 . . ?
N3 C18 C17 124.69(18) . . ?
N3 C18 H18 117.7 . . ?
C17 C18 H18 117.7 . . ?
N3 C19 C20 124.74(17) . . ?
N3 C19 H19 117.6 . . ?
C20 C19 H19 117.6 . . ?
C19 C20 C16 119.69(16) . . ?
C19 C20 H20 120.2 . . ?
C16 C20 H20 120.2 . . ?
C4 N1 C5 116.27(16) . . ?
C11 N2 C15 116.98(15) . . ?
C19 N3 C18 115.19(16) . . ?

loop_
_geom_bond_atom_site_label_1
_geom_bond_atom_site_label_2
_geom_bond_distance
_geom_bond_site_symmetry_2
_geom_bond_publ_flag
C1 C2 1.359(3) . ?
C1 C5 1.365(3) . ?
C1 H1 0.9300 . ?
C2 C3 1.373(2) . ?
C2 H2 0.9300 . ?
C3 C4 1.376(2) . ?
C3 H3 0.9300 . ?
C4 N1 1.331(2) . ?
C4 C6 1.496(2) . ?
C5 N1 1.335(2) . ?
C5 H5 0.9300 . ?
C6 O1 1.2147(18) . ?
C6 C7 1.506(2) . ?
C7 C8 1.532(2) . ?
C7 H7A 0.9700 . ?
C7 H7B 0.9700 . ?
C8 C16 1.515(2) . ?
C8 C9 1.532(2) . ?
C8 H8 0.9800 . ?
C9 C10 1.507(2) . ?
C9 H9A 0.9700 . ?
C9 H9B 0.9700 . ?
C10 O2 1.2166(18) . ?
C10 C11 1.499(2) . ?
C11 N2 1.330(2) . ?
C11 C12 1.381(2) . ?
C12 C13 1.377(3) . ?
C12 H12 0.9300 . ?
C13 C14 1.356(3) . ?
C13 H13 0.9300 . ?
C14 C15 1.367(3) . ?
C14 H14 0.9300 . ?
C15 N2 1.338(2) . ?
C15 H15 0.9300 . ?
C16 C20 1.380(2) . ?
C16 C17 1.387(2) . ?
C17 C18 1.378(3) . ?
C17 H17 0.9300 . ?
C18 N3 1.326(2) . ?
C18 H18 0.9300 . ?
C19 N3 1.324(2) . ?
C19 C20 1.380(2) . ?
C19 H19 0.9300 . ?
C20 H20 0.9300 . ?

loop_
_geom_torsion_atom_site_label_1
_geom_torsion_atom_site_label_2
_geom_torsion_atom_site_label_3
_geom_torsion_atom_site_label_4
_geom_torsion
_geom_torsion_site_symmetry_1
_geom_torsion_site_symmetry_2
_geom_torsion_site_symmetry_3
_geom_torsion_site_symmetry_4
_geom_torsion_publ_flag
C5 C1 C2 C3 0.0(3) . . . . ?
C1 C2 C3 C4 0.2(3) . . . . ?
C2 C3 C4 N1 -0.6(3) . . . . ?
C2 C3 C4 C6 178.44(17) . . . . ?
C2 C1 C5 N1 0.3(4) . . . . ?
N1 C4 C6 O1 170.69(16) . . . . ?
C3 C4 C6 O1 -8.4(2) . . . . ?
N1 C4 C6 C7 -10.2(2) . . . . ?
C3 C4 C6 C7 170.67(15) . . . . ?
O1 C6 C7 C8 -22.9(2) . . . . ?
C4 C6 C7 C8 158.00(14) . . . . ?
C6 C7 C8 C16 -67.50(17) . . . . ?
C6 C7 C8 C9 168.71(13) . . . . ?
C16 C8 C9 C10 71.28(17) . . . . ?
C7 C8 C9 C10 -164.56(13) . . . . ?
C8 C9 C10 O2 14.1(2) . . . . ?
C8 C9 C10 C11 -167.68(13) . . . . ?
O2 C10 C11 N2 -173.85(16) . . . . ?
C9 C10 C11 N2 7.9(2) . . . . ?
O2 C10 C11 C12 6.6(2) . . . . ?
C9 C10 C11 C12 -171.72(15) . . . . ?
N2 C11 C12 C13 -0.8(3) . . . . ?
C10 C11 C12 C13 178.78(17) . . . . ?
C11 C12 C13 C14 0.3(3) . . . . ?
C12 C13 C14 C15 0.5(3) . . . . ?
C13 C14 C15 N2 -0.9(3) . . . . ?
C9 C8 C16 C20 -113.80(15) . . . . ?
C7 C8 C16 C20 121.26(15) . . . . ?
C9 C8 C16 C17 65.33(17) . . . . ?
C7 C8 C16 C17 -59.61(18) . . . . ?
C20 C16 C17 C18 -1.1(2) . . . . ?
C8 C16 C17 C18 179.71(15) . . . . ?
C16 C17 C18 N3 0.6(3) . . . . ?
N3 C19 C20 C16 -0.2(3) . . . . ?
C17 C16 C20 C19 1.0(2) . . . . ?
C8 C16 C20 C19 -179.86(14) . . . . ?
C3 C4 N1 C5 0.9(3) . . . . ?
C6 C4 N1 C5 -178.21(17) . . . . ?
C1 C5 N1 C4 -0.8(3) . . . . ?
C12 C11 N2 C15 0.4(3) . . . . ?
C10 C11 N2 C15 -179.18(16) . . . . ?
C14 C15 N2 C11 0.5(3) . . . . ?
C20 C19 N3 C18 -0.4(3) . . . . ?
C17 C18 N3 C19 0.2(3) . . . . ?

loop_
_cod_related_entry_id
_cod_related_entry_database
_cod_related_entry_code
1 ChemSpider 30654008
